data_7216917
loop_
_publ_author_name
'Li, J. L.'
'Meng, J. B.'
'Wang, Y. M.'
'Wang, J. T.'
'Matsuura, T.'

_publ_section_title
;
 Synthesis of phosphorus- and selenium-containing macrocycles and their
 complexation with Pd(II)Cl2
;
_journal_issue 9
_journal_name_full 'Journal of the Chemical Society, Perkin Transactions 1'
_journal_page_first 1140
_journal_paper_doi 10.1039/b005045h
_journal_year 2001
_chemical_formula_sum 'C23 H23 O P Se2'
_chemical_formula_weight 504.30
_chemical_name_systematic
; 
? 
;
_space_group_IT_number 14
_symmetry_cell_setting monoclinic
_symmetry_space_group_name_Hall '-P 2yn'
_symmetry_space_group_name_H-M 'P 1 21/n 1'
_atom_sites_solution_hydrogens geom
_atom_sites_solution_primary direct
_atom_sites_solution_secondary difmap
_audit_creation_method SHELXL-97
_cell_angle_alpha 90.00
_cell_angle_beta 112.98(3)
_cell_angle_gamma 90.00
_cell_formula_units_Z 8
_cell_length_a 13.524(3)
_cell_length_b 22.784(5)
_cell_length_c 14.838(3)
_cell_measurement_reflns_used 25
_cell_measurement_temperature 293(2)
_cell_measurement_theta_max 12.30
_cell_measurement_theta_min 7.82
_cell_volume 4209.2(18)
_computing_cell_refinement 'Enraf-Nonius CAD4'
_computing_data_collection 'Enraf-Nonius CAD4'
_computing_data_reduction 'Enraf-Nonius SDP-PLus'
_computing_molecular_graphics 'Bruker SMART'
_computing_publication_material 'SHELXL-97 (Sheldrick, 1997)'
_computing_structure_refinement 'SHELXL-97 (Sheldrick, 1997)'
_computing_structure_solution 'SHELXS-97 (Sheldrick, 1990)'
_diffrn_ambient_temperature 293(2)
_diffrn_measured_fraction_theta_full 0.942
_diffrn_measured_fraction_theta_max 0.942
_diffrn_measurement_device_type 'Enraf-Nonius Scint.'
_diffrn_measurement_method 'omega and two theta scans'
_diffrn_radiation_monochromator graphite
_diffrn_radiation_source 'fine-focus sealed tube'
_diffrn_radiation_type MoK\a
_diffrn_radiation_wavelength 0.71073
_diffrn_reflns_av_R_equivalents 0.0859
_diffrn_reflns_av_sigmaI/netI 10.1113
_diffrn_reflns_limit_h_max 13
_diffrn_reflns_limit_h_min -14
_diffrn_reflns_limit_k_max 25
_diffrn_reflns_limit_k_min 0
_diffrn_reflns_limit_l_max 16
_diffrn_reflns_limit_l_min 0
_diffrn_reflns_number 5930
_diffrn_reflns_theta_full 23.00
_diffrn_reflns_theta_max 23.00
_diffrn_reflns_theta_min 2.33
_diffrn_standards_decay_% none
_diffrn_standards_interval_time 60
_diffrn_standards_number 3
_exptl_absorpt_coefficient_mu 3.600
_exptl_absorpt_correction_T_max 1.284
_exptl_absorpt_correction_T_min 0.745
_exptl_absorpt_correction_type DIFABS
_exptl_crystal_colour colorless
_exptl_crystal_density_diffrn 1.592
_exptl_crystal_density_method 'not measured'
_exptl_crystal_F_000 2016
_exptl_crystal_size_max 0.50
_exptl_crystal_size_mid 0.40
_exptl_crystal_size_min 0.30
_refine_diff_density_max 0.652
_refine_diff_density_min -0.551
_refine_diff_density_rms 0.126
_refine_ls_extinction_method none
_refine_ls_goodness_of_fit_ref 0.968
_refine_ls_hydrogen_treatment mixed
_refine_ls_matrix_type full
_refine_ls_number_parameters 487
_refine_ls_number_reflns 5680
_refine_ls_number_restraints 0
_refine_ls_restrained_S_all 0.968
_refine_ls_R_factor_all 0.1628
_refine_ls_R_factor_gt 0.0630
_refine_ls_shift/su_max 0.000
_refine_ls_shift/su_mean 0.000
_refine_ls_structure_factor_coef Fsqd
_refine_ls_weighting_details 'w=1/[\s^2^(Fo^2^)+(0.1211P)^2^+0.0000P] where P=(Fo^2^+2Fc^2^)/3'
_refine_ls_weighting_scheme calc
_refine_ls_wR_factor_gt 0.1643
_refine_ls_wR_factor_ref 0.1876
_reflns_number_gt 2869
_reflns_number_total 5680
_reflns_threshold_expression >2sigma(I)
_cod_data_source_file b005045h.txt
_cod_data_source_block yao890
_cod_depositor_comments
;
The following automatic conversions were performed:

'_symmetry_cell_setting' tag value 'Monoclinc' was replaced with
'monoclinic' value as specified in the replacement file
'/home/robertas/cod-tools/perl-scripts/inputs/replacement_values.lst'.

Automatic conversion script
Id: cif_fix_values 3143 2015-03-26 13:38:13Z robertas 

The following automatic conversions were performed:

'_refine_ls_weighting_scheme' value 'calc
w=1/[\s^2^(Fo^2^)+(0.1211P)^2^+0.0000P] where P=(Fo^2^+2Fc^2^)/3' was
changed to 'calc'. New tag '_refine_ls_weighting_details' was
created. The value of the new tag was set to
'w=1/[\s^2^(Fo^2^)+(0.1211P)^2^+0.0000P] where P=(Fo^2^+2Fc^2^)/3'.

Automatic conversion script
Id: cif_fix_values 3143 2015-03-26 13:38:13Z robertas 
;
_cod_original_cell_volume 4209.2(16)
_cod_original_sg_symbol_H-M 'P2(1)/n (No.14)'
_cod_database_code 7216917

loop_
_symmetry_equiv_pos_as_xyz
'x, y, z'
'-x+1/2, y+1/2, -z+1/2'
'-x, -y, -z'
'x-1/2, -y-1/2, z-1/2'

loop_
_atom_site_label
_atom_site_type_symbol
_atom_site_fract_x
_atom_site_fract_y
_atom_site_fract_z
_atom_site_U_iso_or_equiv
_atom_site_adp_type
_atom_site_occupancy
_atom_site_calc_flag
_atom_site_refinement_flags
Se1 Se 0.93561(9) 0.22629(5) 0.55469(7) 0.0659(4) Uani 1 d .
Se2 Se 0.89389(8) 0.09524(5) 0.81872(8) 0.0672(4) Uani 1 d .
P1 P 0.75002(17) 0.24290(10) 0.75230(15) 0.0380(6) Uani 1 d .
O1 O 0.7059(4) 0.2085(2) 0.6611(4) 0.0429(14) Uani 1 d .
C1 C 0.8769(7) 0.2839(4) 0.6222(6) 0.048(2) Uani 1 d .
H1A H 0.8024 0.2755 0.6062 0.080 Uiso 1 d R
H1B H 0.8818 0.3226 0.5987 0.080 Uiso 1 d R
C2 C 0.9590(8) 0.1591(4) 0.6398(7) 0.067(3) Uani 1 d .
H2A H 0.9756 0.1731 0.7051 0.080 Uiso 1 d R
H2B H 1.0204 0.1379 0.6399 0.080 Uiso 1 d R
C3 C 0.8637(9) 0.1163(5) 0.6130(8) 0.075(3) Uani 1 d .
H3A H 0.8524 0.0978 0.5517 0.080 Uiso 1 d R
H3B H 0.7998 0.1377 0.6057 0.080 Uiso 1 d R
C4 C 0.8845(9) 0.0717(5) 0.6913(8) 0.076(3) Uani 1 d .
H4A H 0.8294 0.0423 0.6670 0.080 Uiso 1 d R
H4B H 0.9513 0.0530 0.7000 0.080 Uiso 1 d R
C5 C 0.7421(8) 0.1063(5) 0.7888(8) 0.065(3) Uani 1 d .
H5A H 0.7099 0.0688 0.7888 0.080 Uiso 1 d R
H5B H 0.7088 0.1226 0.7242 0.080 Uiso 1 d R
C11 C 0.6829(7) 0.3131(4) 0.7336(6) 0.042(2) Uani 1 d .
C12 C 0.5766(7) 0.3163(5) 0.6630(6) 0.053(3) Uani 1 d .
H12A H 0.5426 0.2815 0.6282 0.080 Uiso 1 d R
C13 C 0.5210(8) 0.3682(5) 0.6427(7) 0.059(3) Uani 1 d .
H13A H 0.4475 0.3702 0.5972 0.080 Uiso 1 d R
C14 C 0.5754(10) 0.4185(5) 0.6920(9) 0.079(4) Uani 1 d .
H14A H 0.5401 0.4560 0.6759 0.080 Uiso 1 d R
C15 C 0.6772(9) 0.4163(5) 0.7585(9) 0.074(3) Uani 1 d .
H15A H 0.7122 0.4509 0.7934 0.080 Uiso 1 d R
C16 C 0.7300(8) 0.3643(4) 0.7783(7) 0.060(3) Uani 1 d .
H16A H 0.8028 0.3630 0.8254 0.080 Uiso 1 d R
C21 C 0.8917(6) 0.2615(4) 0.7950(6) 0.036(2) Uani 1 d .
C22 C 0.9534(7) 0.2640(5) 0.8976(6) 0.060(3) Uani 1 d .
H22A H 0.9223 0.2506 0.9420 0.080 Uiso 1 d R
C23 C 1.0582(7) 0.2841(5) 0.9328(6) 0.063(3) Uani 1 d .
H23A H 1.0994 0.2850 1.0022 0.080 Uiso 1 d R
C24 C 1.1016(7) 0.3041(5) 0.8698(7) 0.062(3) Uani 1 d .
H24A H 1.1748 0.3173 0.8946 0.080 Uiso 1 d R
C25 C 1.0418(7) 0.3023(5) 0.7699(6) 0.058(3) Uani 1 d .
H25A H 1.0737 0.3157 0.7260 0.080 Uiso 1 d R
C26 C 0.9358(7) 0.2828(4) 0.7305(6) 0.044(2) Uani 1 d .
C31 C 0.7257(6) 0.2054(5) 0.8500(6) 0.044(2) Uani 1 d .
C32 C 0.7079(7) 0.2417(5) 0.9193(6) 0.056(3) Uani 1 d .
H32A H 0.7121 0.2836 0.9150 0.080 Uiso 1 d R
C33 C 0.6832(8) 0.2156(6) 0.9945(7) 0.068(3) Uani 1 d .
H33A H 0.6696 0.2392 1.0420 0.080 Uiso 1 d R
C34 C 0.6780(8) 0.1554(6) 0.9983(8) 0.076(4) Uani 1 d .
H34A H 0.6619 0.1373 1.0495 0.080 Uiso 1 d R
C35 C 0.6968(8) 0.1216(6) 0.9319(8) 0.070(3) Uani 1 d .
H35A H 0.6919 0.0797 0.9358 0.080 Uiso 1 d R
C36 C 0.7223(7) 0.1448(5) 0.8574(6) 0.048(2) Uani 1 d .
Se3 Se 0.94420(10) 0.43672(6) 0.03747(8) 0.0751(4) Uani 1 d .
Se4 Se 0.89853(8) 0.33871(5) 0.33090(8) 0.0728(4) Uani 1 d .
P2 P 0.73004(18) 0.47992(11) 0.21211(16) 0.0419(6) Uani 1 d .
O2 O 0.6910(5) 0.4388(3) 0.1296(4) 0.0542(17) Uani 1 d .
C6 C 0.8687(6) 0.4983(5) 0.0778(6) 0.057(3) Uani 1 d .
H6A H 0.7958 0.4861 0.0616 0.080 Uiso 1 d R
H6B H 0.8672 0.5336 0.0420 0.080 Uiso 1 d R
C7 C 0.9688(8) 0.3796(5) 0.1419(8) 0.079(4) Uani 1 d .
H7A H 0.9809 0.4008 0.2012 0.080 Uiso 1 d R
H7B H 1.0333 0.3583 0.1512 0.080 Uiso 1 d R
C8 C 0.8816(9) 0.3373(5) 0.1266(9) 0.080(3) Uani 1 d .
H8A H 0.8736 0.3130 0.0713 0.080 Uiso 1 d R
H8B H 0.8154 0.3580 0.1124 0.080 Uiso 1 d R
C9 C 0.9065(10) 0.3009(5) 0.2172(9) 0.090(4) Uani 1 d .
H9A H 0.8564 0.2689 0.2003 0.080 Uiso 1 d R
H9B H 0.9771 0.2845 0.2356 0.080 Uiso 1 d R
C10 C 0.7437(7) 0.3469(4) 0.2855(7) 0.063(3) Uani 1 d .
H10A H 0.7132 0.3101 0.2930 0.080 Uiso 1 d R
H10B H 0.7148 0.3568 0.2172 0.080 Uiso 1 d R
C41 C 0.6581(6) 0.5482(4) 0.1809(6) 0.040(2) Uani 1 d .
C42 C 0.7043(7) 0.6017(5) 0.2184(7) 0.055(3) Uani 1 d .
H42A H 0.7788 0.6031 0.2615 0.080 Uiso 1 d R
C43 C 0.6418(9) 0.6520(5) 0.1915(8) 0.072(3) Uani 1 d .
H43A H 0.6734 0.6891 0.2184 0.080 Uiso 1 d R
C44 C 0.5361(10) 0.6503(5) 0.1296(8) 0.069(3) Uani 1 d .
H44A H 0.4940 0.6855 0.1108 0.080 Uiso 1 d R
C45 C 0.4907(9) 0.5972(6) 0.0937(7) 0.069(3) Uani 1 d .
H45A H 0.4161 0.5957 0.0510 0.080 Uiso 1 d R
C46 C 0.5520(8) 0.5463(5) 0.1179(6) 0.061(3) Uani 1 d .
H46A H 0.5201 0.5093 0.0913 0.080 Uiso 1 d R
C51 C 0.8684(7) 0.5017(3) 0.2501(6) 0.038(2) Uani 1 d .
C52 C 0.9289(7) 0.5166(4) 0.3505(6) 0.052(2) Uani 1 d .
H52A H 0.8970 0.5109 0.3973 0.080 Uiso 1 d R
C53 C 1.0292(7) 0.5399(5) 0.3811(6) 0.062(3) Uani 1 d .
H53A H 1.0682 0.5486 0.4491 0.080 Uiso 1 d R
C54 C 1.0741(7) 0.5493(4) 0.3153(7) 0.055(3) Uani 1 d .
H54A H 1.1447 0.5662 0.3376 0.080 Uiso 1 d R
C55 C 1.0222(7) 0.5361(4) 0.2202(7) 0.054(3) Uani 1 d .
H55A H 1.0566 0.5434 0.1756 0.080 Uiso 1 d R
C56 C 0.9172(6) 0.5110(4) 0.1844(6) 0.037(2) Uani 1 d .
C61 C 0.7111(6) 0.4530(5) 0.3196(6) 0.050(3) Uani 1 d .
C62 C 0.6849(6) 0.4904(4) 0.3775(6) 0.046(2) Uani 1 d .
H62A H 0.6806 0.5315 0.3622 0.080 Uiso 1 d R
C63 C 0.6640(7) 0.4707(7) 0.4583(7) 0.073(4) Uani 1 d .
H63A H 0.6454 0.4988 0.4973 0.080 Uiso 1 d R
C64 C 0.6680(8) 0.4122(6) 0.4790(8) 0.071(3) Uani 1 d .
H64A H 0.6551 0.3994 0.5351 0.080 Uiso 1 d R
C65 C 0.6920(8) 0.3756(5) 0.4206(8) 0.066(3) Uani 1 d .
H65A H 0.6941 0.3346 0.4362 0.080 Uiso 1 d R
C66 C 0.7147(6) 0.3919(4) 0.3397(6) 0.045(2) Uani 1 d .

loop_
_atom_site_aniso_label
_atom_site_aniso_U_11
_atom_site_aniso_U_22
_atom_site_aniso_U_33
_atom_site_aniso_U_23
_atom_site_aniso_U_13
_atom_site_aniso_U_12
Se1 0.0736(8) 0.0840(9) 0.0521(6) -0.0053(5) 0.0376(6) -0.0063(6)
Se2 0.0427(6) 0.0708(8) 0.0851(8) 0.0175(6) 0.0218(5) 0.0140(5)
P1 0.0263(12) 0.0512(15) 0.0328(12) 0.0000(11) 0.0073(9) -0.0004(10)
O1 0.038(3) 0.044(4) 0.039(3) -0.006(3) 0.005(3) -0.003(3)
C1 0.039(5) 0.058(6) 0.050(5) 0.007(5) 0.020(4) 0.003(4)
C2 0.045(6) 0.073(8) 0.078(7) -0.026(6) 0.020(5) 0.006(5)
C3 0.065(7) 0.092(9) 0.076(8) -0.029(7) 0.034(6) -0.016(6)
C4 0.071(8) 0.070(8) 0.089(8) -0.022(7) 0.034(6) 0.000(6)
C5 0.053(6) 0.051(7) 0.086(8) 0.018(6) 0.021(6) 0.006(5)
C11 0.041(5) 0.047(6) 0.047(5) 0.006(4) 0.027(4) 0.004(4)
C12 0.048(6) 0.076(8) 0.040(5) 0.011(5) 0.022(5) 0.005(5)
C13 0.055(7) 0.059(8) 0.073(7) 0.016(6) 0.038(5) 0.022(6)
C14 0.089(10) 0.061(9) 0.112(10) 0.027(7) 0.067(8) 0.045(7)
C15 0.054(7) 0.064(8) 0.111(9) -0.022(7) 0.039(7) 0.005(6)
C16 0.053(6) 0.039(7) 0.087(8) -0.005(6) 0.025(5) 0.002(5)
C21 0.022(4) 0.053(6) 0.031(4) 0.001(4) 0.007(4) 0.000(4)
C22 0.029(5) 0.111(9) 0.036(5) 0.006(5) 0.008(4) 0.002(5)
C23 0.029(6) 0.113(10) 0.032(5) 0.002(5) -0.006(4) -0.003(5)
C24 0.015(5) 0.097(9) 0.067(7) -0.011(6) 0.007(5) -0.016(5)
C25 0.040(6) 0.092(8) 0.046(6) -0.002(5) 0.019(5) -0.015(5)
C26 0.038(5) 0.057(6) 0.036(5) 0.007(4) 0.016(4) 0.005(4)
C31 0.018(4) 0.081(8) 0.034(5) 0.005(5) 0.011(4) -0.004(4)
C32 0.036(6) 0.077(8) 0.052(6) -0.002(5) 0.015(5) -0.003(5)
C33 0.055(7) 0.111(11) 0.042(6) 0.016(6) 0.021(5) 0.008(6)
C34 0.057(7) 0.118(12) 0.064(7) 0.032(8) 0.035(6) 0.007(7)
C35 0.048(6) 0.093(9) 0.076(8) 0.045(7) 0.030(6) 0.012(6)
C36 0.032(5) 0.054(7) 0.054(6) 0.023(5) 0.013(4) 0.005(4)
Se3 0.0930(9) 0.0866(9) 0.0641(7) -0.0161(6) 0.0506(7) -0.0131(7)
Se4 0.0442(6) 0.0842(9) 0.0848(8) 0.0257(7) 0.0197(5) 0.0091(5)
P2 0.0352(13) 0.0560(16) 0.0375(12) -0.0003(11) 0.0174(10) -0.0066(11)
O2 0.050(4) 0.059(4) 0.056(4) -0.014(3) 0.023(3) -0.017(3)
C6 0.019(5) 0.116(9) 0.041(5) 0.007(5) 0.018(4) 0.001(5)
C7 0.044(7) 0.107(10) 0.085(8) -0.023(7) 0.023(6) -0.016(6)
C8 0.076(8) 0.061(8) 0.111(10) -0.026(7) 0.046(7) -0.004(6)
C9 0.106(10) 0.063(8) 0.120(10) 0.012(8) 0.066(8) 0.013(7)
C10 0.050(6) 0.056(7) 0.078(7) 0.019(6) 0.019(5) -0.001(5)
C41 0.031(5) 0.054(7) 0.038(5) 0.012(4) 0.016(4) 0.002(4)
C42 0.043(6) 0.064(8) 0.064(6) -0.010(6) 0.026(5) -0.005(6)
C43 0.068(8) 0.074(9) 0.080(8) 0.016(6) 0.037(6) 0.014(6)
C44 0.084(9) 0.069(9) 0.072(7) 0.036(7) 0.049(7) 0.033(7)
C45 0.057(7) 0.097(10) 0.056(7) 0.009(7) 0.026(5) 0.014(7)
C46 0.049(7) 0.095(9) 0.044(6) 0.009(5) 0.025(5) -0.001(6)
C51 0.048(5) 0.018(5) 0.045(5) 0.009(4) 0.018(4) -0.002(4)
C52 0.046(6) 0.071(7) 0.033(5) 0.002(5) 0.011(4) -0.009(5)
C53 0.046(6) 0.093(9) 0.036(5) 0.000(5) 0.003(5) -0.013(6)
C54 0.024(5) 0.082(8) 0.056(6) -0.004(5) 0.012(5) -0.013(5)
C55 0.029(5) 0.082(8) 0.060(6) -0.004(5) 0.026(5) -0.003(5)
C56 0.030(5) 0.040(5) 0.043(5) -0.002(4) 0.015(4) -0.001(4)
C61 0.018(5) 0.094(9) 0.037(5) 0.007(5) 0.010(4) -0.004(5)
C62 0.041(5) 0.052(6) 0.048(5) 0.008(5) 0.020(4) 0.003(4)
C63 0.031(6) 0.153(13) 0.040(6) -0.006(7) 0.019(4) 0.002(7)
C64 0.045(7) 0.115(11) 0.057(7) 0.024(7) 0.024(5) -0.015(7)
C65 0.041(6) 0.080(9) 0.070(7) 0.023(7) 0.013(5) -0.017(5)
C66 0.030(5) 0.047(7) 0.054(6) 0.019(5) 0.010(4) 0.002(4)

loop_
_atom_type_symbol
_atom_type_description
_atom_type_scat_dispersion_real
_atom_type_scat_dispersion_imag
_atom_type_scat_source
C C 0.0033 0.0016 'International Tables Vol C Tables 4.2.6.8 and 6.1.1.4'
H H 0.0000 0.0000 'International Tables Vol C Tables 4.2.6.8 and 6.1.1.4'
O O 0.0106 0.0060 'International Tables Vol C Tables 4.2.6.8 and 6.1.1.4'
P P 0.1023 0.0942 'International Tables Vol C Tables 4.2.6.8 and 6.1.1.4'
Se Se -0.0929 2.2259 'International Tables Vol C Tables 4.2.6.8 and 6.1.1.4'

loop_
_geom_angle_atom_site_label_1
_geom_angle_atom_site_label_2
_geom_angle_atom_site_label_3
_geom_angle
C2 Se1 C1 100.9(4)
C4 Se2 C5 98.8(5)
O1 P1 C11 109.3(4)
O1 P1 C21 116.0(3)
C11 P1 C21 104.2(4)
O1 P1 C31 110.4(4)
C11 P1 C31 107.6(4)
C21 P1 C31 109.0(4)
C26 C1 Se1 112.4(6)
C3 C2 Se1 115.2(7)
C4 C3 C2 110.4(9)
C3 C4 Se2 119.8(8)
C36 C5 Se2 112.8(7)
C16 C11 C12 117.5(9)
C16 C11 P1 124.7(7)
C12 C11 P1 117.7(7)
C13 C12 C11 121.4(10)
C12 C13 C14 117.3(10)
C15 C14 C13 121.9(10)
C14 C15 C16 119.5(11)
C15 C16 C11 122.3(10)
C26 C21 C22 119.3(8)
C26 C21 P1 121.1(6)
C22 C21 P1 118.7(6)
C23 C22 C21 120.3(8)
C24 C23 C22 120.3(8)
C23 C24 C25 119.8(8)
C24 C25 C26 122.3(8)
C25 C26 C21 117.9(7)
C25 C26 C1 118.5(7)
C21 C26 C1 123.6(8)
C36 C31 C32 120.3(8)
C36 C31 P1 123.5(7)
C32 C31 P1 116.2(8)
C31 C32 C33 119.2(10)
C34 C33 C32 119.0(11)
C35 C34 C33 120.6(10)
C34 C35 C36 122.8(12)
C35 C36 C31 117.9(10)
C35 C36 C5 120.2(10)
C31 C36 C5 121.8(8)
C7 Se3 C6 100.5(4)
C9 Se4 C10 99.2(5)
O2 P2 C41 110.9(4)
O2 P2 C51 115.4(4)
C41 P2 C51 103.5(4)
O2 P2 C61 112.8(4)
C41 P2 C61 105.7(4)
C51 P2 C61 107.7(4)
C56 C6 Se3 113.5(6)
C8 C7 Se3 115.9(8)
C7 C8 C9 109.7(10)
C8 C9 Se4 117.8(8)
C66 C10 Se4 111.4(7)
C46 C41 C42 119.3(9)
C46 C41 P2 117.7(8)
C42 C41 P2 123.0(7)
C41 C42 C43 118.9(9)
C44 C43 C42 122.0(11)
C43 C44 C45 118.7(10)
C44 C45 C46 120.4(10)
C41 C46 C45 120.6(11)
C56 C51 C52 117.2(7)
C56 C51 P2 122.8(6)
C52 C51 P2 119.6(6)
C53 C52 C51 122.1(8)
C54 C53 C52 119.4(8)
C55 C54 C53 121.6(8)
C54 C55 C56 121.2(8)
C51 C56 C55 118.4(8)
C51 C56 C6 125.7(7)
C55 C56 C6 115.9(7)
C62 C61 C66 118.7(8)
C62 C61 P2 120.4(8)
C66 C61 P2 120.6(7)
C61 C62 C63 122.0(10)
C64 C63 C62 120.0(11)
C65 C64 C63 117.7(10)
C64 C65 C66 125.6(11)
C65 C66 C61 116.0(9)
C65 C66 C10 119.0(9)
C61 C66 C10 124.9(8)

loop_
_geom_bond_atom_site_label_1
_geom_bond_atom_site_label_2
_geom_bond_distance
Se1 C2 1.930(11)
Se1 C1 1.994(9)
Se2 C4 1.922(11)
Se2 C5 1.940(10)
P1 O1 1.473(5)
P1 C11 1.806(9)
P1 C21 1.818(8)
P1 C31 1.819(8)
C1 C26 1.489(11)
C2 C3 1.540(14)
C3 C4 1.485(15)
C5 C36 1.445(13)
C11 C16 1.369(13)
C11 C12 1.411(12)
C12 C13 1.369(13)
C13 C14 1.405(15)
C14 C15 1.346(15)
C15 C16 1.356(14)
C21 C26 1.397(11)
C21 C22 1.423(11)
C22 C23 1.383(12)
C23 C24 1.362(13)
C24 C25 1.386(12)
C25 C26 1.392(12)
C31 C36 1.388(13)
C31 C32 1.412(12)
C32 C33 1.414(13)
C33 C34 1.376(16)
C34 C35 1.350(15)
C35 C36 1.386(12)
Se3 C7 1.950(12)
Se3 C6 1.961(10)
Se4 C9 1.935(11)
Se4 C10 1.943(10)
P2 O2 1.467(6)
P2 C41 1.797(9)
P2 C51 1.800(8)
P2 C61 1.818(9)
C6 C56 1.485(11)
C7 C8 1.471(14)
C8 C9 1.501(15)
C10 C66 1.447(13)
C41 C46 1.374(12)
C41 C42 1.383(12)
C42 C43 1.387(14)
C43 C44 1.365(15)
C44 C45 1.368(15)
C45 C46 1.388(15)
C51 C56 1.391(11)
C51 C52 1.432(11)
C52 C53 1.358(12)
C53 C54 1.354(12)
C54 C55 1.343(12)
C55 C56 1.426(11)
C61 C62 1.352(12)
C61 C66 1.420(13)
C62 C63 1.408(12)
C63 C64 1.364(16)
C64 C65 1.332(16)
C65 C66 1.402(13)

loop_
_geom_torsion_atom_site_label_1
_geom_torsion_atom_site_label_2
_geom_torsion_atom_site_label_3
_geom_torsion_atom_site_label_4
_geom_torsion
C2 Se1 C1 C26 42.2(7)
C1 Se1 C2 C3 90.5(8)
Se1 C2 C3 C4 -171.5(7)
C2 C3 C4 Se2 66.0(11)
C5 Se2 C4 C3 76.2(9)
C4 Se2 C5 C36 -157.9(8)
O1 P1 C11 C16 -147.5(8)
C21 P1 C11 C16 -23.0(9)
C31 P1 C11 C16 92.7(8)
O1 P1 C11 C12 28.0(7)
C21 P1 C11 C12 152.6(6)
C31 P1 C11 C12 -91.8(7)
C16 C11 C12 C13 -2.6(13)
P1 C11 C12 C13 -178.4(7)
C11 C12 C13 C14 2.6(14)
C12 C13 C14 C15 -1.7(16)
C13 C14 C15 C16 0.9(17)
C14 C15 C16 C11 -0.8(17)
C12 C11 C16 C15 1.6(14)
P1 C11 C16 C15 177.2(8)
O1 P1 C21 C26 45.2(8)
C11 P1 C21 C26 -74.9(8)
C31 P1 C21 C26 170.5(7)
O1 P1 C21 C22 -145.7(7)
C11 P1 C21 C22 94.1(8)
C31 P1 C21 C22 -20.5(9)
C26 C21 C22 C23 -3.9(14)
P1 C21 C22 C23 -173.2(8)
C21 C22 C23 C24 3.0(17)
C22 C23 C24 C25 -2.4(17)
C23 C24 C25 C26 2.7(17)
C24 C25 C26 C21 -3.5(15)
C24 C25 C26 C1 178.5(10)
C22 C21 C26 C25 4.1(13)
P1 C21 C26 C25 173.0(7)
C22 C21 C26 C1 -178.1(9)
P1 C21 C26 C1 -9.1(12)
Se1 C1 C26 C25 67.8(10)
Se1 C1 C26 C21 -110.1(8)
O1 P1 C31 C36 32.0(8)
C11 P1 C31 C36 151.2(7)
C21 P1 C31 C36 -96.4(7)
O1 P1 C31 C32 -146.8(6)
C11 P1 C31 C32 -27.6(7)
C21 P1 C31 C32 84.7(7)
C36 C31 C32 C33 -2.0(12)
P1 C31 C32 C33 176.9(7)
C31 C32 C33 C34 0.4(14)
C32 C33 C34 C35 0.5(16)
C33 C34 C35 C36 0.2(17)
C34 C35 C36 C31 -1.7(14)
C34 C35 C36 C5 179.7(9)
C32 C31 C36 C35 2.6(12)
P1 C31 C36 C35 -176.2(6)
C32 C31 C36 C5 -178.8(8)
P1 C31 C36 C5 2.4(12)
Se2 C5 C36 C35 -100.4(9)
Se2 C5 C36 C31 81.1(9)
C7 Se3 C6 C56 43.4(7)
C6 Se3 C7 C8 87.1(9)
Se3 C7 C8 C9 -173.7(8)
C7 C8 C9 Se4 71.1(12)
C10 Se4 C9 C8 71.8(10)
C9 Se4 C10 C66 -159.4(7)
O2 P2 C41 C46 33.0(8)
C51 P2 C41 C46 157.3(7)
C61 P2 C41 C46 -89.6(7)
O2 P2 C41 C42 -147.9(7)
C51 P2 C41 C42 -23.6(8)
C61 P2 C41 C42 89.5(8)
C46 C41 C42 C43 0.3(13)
P2 C41 C42 C43 -178.8(7)
C41 C42 C43 C44 0.3(15)
C42 C43 C44 C45 0.5(16)
C43 C44 C45 C46 -1.9(15)
C42 C41 C46 C45 -1.6(13)
P2 C41 C46 C45 177.5(7)
C44 C45 C46 C41 2.5(14)
O2 P2 C51 C56 37.1(8)
C41 P2 C51 C56 -84.2(7)
C61 P2 C51 C56 164.1(7)
O2 P2 C51 C52 -150.1(7)
C41 P2 C51 C52 88.6(7)
C61 P2 C51 C52 -23.1(8)
C56 C51 C52 C53 1.2(14)
P2 C51 C52 C53 -172.0(8)
C51 C52 C53 C54 -0.3(16)
C52 C53 C54 C55 0.0(16)
C53 C54 C55 C56 -0.5(16)
C52 C51 C56 C55 -1.7(12)
P2 C51 C56 C55 171.3(6)
C52 C51 C56 C6 179.7(9)
P2 C51 C56 C6 -7.3(12)
C54 C55 C56 C51 1.4(14)
C54 C55 C56 C6 -179.9(9)
Se3 C6 C56 C51 -115.4(8)
Se3 C6 C56 C55 66.0(10)
O2 P2 C61 C62 -143.4(7)
C41 P2 C61 C62 -22.1(8)
C51 P2 C61 C62 88.0(7)
O2 P2 C61 C66 31.3(8)
C41 P2 C61 C66 152.6(7)
C51 P2 C61 C66 -97.2(7)
C66 C61 C62 C63 1.7(12)
P2 C61 C62 C63 176.6(7)
C61 C62 C63 C64 -1.2(14)
C62 C63 C64 C65 0.0(15)
C63 C64 C65 C66 0.6(16)
C64 C65 C66 C61 -0.1(14)
C64 C65 C66 C10 177.6(10)
C62 C61 C66 C65 -1.0(12)
P2 C61 C66 C65 -175.9(6)
C62 C61 C66 C10 -178.6(8)
P2 C61 C66 C10 6.6(12)
Se4 C10 C66 C65 -94.8(9)
Se4 C10 C66 C61 82.7(9)
